data_7043911
loop_
_publ_author_name
'Erker, Gerhard'
'Jian, Zhongbao'
'Kehr, Gerald'
'Daniliuc, Constantin Gabriel'
'Wibbeling, Birgit'

_publ_section_title
;
 Hydroboration route to geminal P/B frustrated Lewis pairs with a bulky
 secondary phosphane component and their reaction with carbon dioxide
;
_journal_name_full 'Dalton Trans.'
_journal_paper_doi 10.1039/C7DT02315D
_journal_year 2017
_chemical_formula_sum 'C73 H80 B2 F20 O2 P2'
_chemical_formula_weight 1452.93
_space_group_crystal_system triclinic
_space_group_IT_number 2
_space_group_name_Hall '-P 1'
_space_group_name_H-M_alt 'P -1'
_symmetry_space_group_name_Hall '-P 1'
_symmetry_space_group_name_H-M 'P -1'
_atom_sites_solution_hydrogens mixed
_audit_update_record
;
2017-07-18 deposited with the CCDC.
2017-07-24 downloaded from the CCDC.
;
_cell_angle_alpha 102.460(2)
_cell_angle_beta 90.487(2)
_cell_angle_gamma 117.418(2)
_cell_formula_units_Z 2
_cell_length_a 13.6152(5)
_cell_length_b 14.7429(5)
_cell_length_c 22.6757(7)
_cell_measurement_reflns_used 9983
_cell_measurement_temperature 100.(2)
_cell_measurement_theta_max 66.7253
_cell_measurement_theta_min 3.4857
_cell_volume 3914.5(2)
_computing_cell_refinement 'SAINT V8.37A (Bruker AXS Inc., 2015)'
_computing_data_collection 'APEX2 v.2014.1.1 (Bruker AXS Inc., 2014)'
_computing_data_reduction 'SAINT V8.37A (Bruker AXS Inc., 2015)'
_computing_molecular_graphics 'XP (Sheldrick, 2014)'
_computing_publication_material 'SHELXL-2014 (Sheldrick, 2014)'
_computing_structure_refinement 'SHELXL-2014/7 (Sheldrick, 2014)'
_computing_structure_solution 'SHELXL-2014 (Sheldrick, 2014)'
_diffrn_ambient_temperature 100.(2)
_diffrn_detector_area_resol_mean 10.4167
_diffrn_measured_fraction_theta_full 0.916
_diffrn_measured_fraction_theta_max 0.916
_diffrn_measurement_device_type 'Bruker D8 Venture PHOTON 100 CMOS'
_diffrn_measurement_method 'omega and phi scans'
_diffrn_radiation_monochromator 'MX mirror'
_diffrn_radiation_type ' Cu K\a'
_diffrn_radiation_wavelength 1.54178
_diffrn_reflns_av_R_equivalents 0.0833
_diffrn_reflns_av_unetI/netI 0.0973
_diffrn_reflns_limit_h_max 16
_diffrn_reflns_limit_h_min -16
_diffrn_reflns_limit_k_max 17
_diffrn_reflns_limit_k_min -17
_diffrn_reflns_limit_l_max 27
_diffrn_reflns_limit_l_min -26
_diffrn_reflns_number 35965
_diffrn_reflns_theta_full 66.93
_diffrn_reflns_theta_max 66.93
_diffrn_reflns_theta_min 2.01
_diffrn_source 'Cu ImS'
_diffrn_source_type 'micro focus tube'
_exptl_absorpt_coefficient_mu 1.279
_exptl_absorpt_correction_T_max 0.88
_exptl_absorpt_correction_T_min 0.78
_exptl_absorpt_correction_type multi-scan
_exptl_absorpt_process_details
;
Bruker AXS (2014). SADABS, Version 2014/2, Bruker AXS Inc., Madison, Wisconsin,
USA.
;
_exptl_crystal_colour colourless
_exptl_crystal_density_diffrn 1.233
_exptl_crystal_density_method 'not measured'
_exptl_crystal_description prism
_exptl_crystal_F_000 1508
_exptl_crystal_size_max 0.227
_exptl_crystal_size_mid 0.108
_exptl_crystal_size_min 0.103
_platon_squeeze_details
;
Probably two badly disordered dichloromethane molecules were found in the 
asymmetrical unit and could not be satisfactorily refined. The program 
SQUEEZE (Spek, A.L. (2015). Acta Cryst. C71, 9-18) was therefore used to
remove mathematically the effect of the solvent.
The quoted formula and derived parameters are not included the squeezed
solvent molecules.
;
_refine_diff_density_max 0.609
_refine_diff_density_min -0.339
_refine_ls_extinction_method none
_refine_ls_goodness_of_fit_ref 1.084
_refine_ls_hydrogen_treatment mixed
_refine_ls_matrix_type full
_refine_ls_number_parameters 1294
_refine_ls_number_reflns 12771
_refine_ls_number_restraints 1010
_refine_ls_restrained_S_all 1.070
_refine_ls_R_factor_all 0.1497
_refine_ls_R_factor_gt 0.1023
_refine_ls_shift/su_max 0.000
_refine_ls_shift/su_mean 0.000
_refine_ls_structure_factor_coef Fsqd
_refine_ls_weighting_details 'w=1/[\s^2^(Fo^2^)+(0.0240P)^2^+22.7968P] where P=(Fo^2^+2Fc^2^)/3'
_refine_ls_weighting_scheme calc
_refine_ls_wR_factor_gt 0.2086
_refine_ls_wR_factor_ref 0.2287
_reflns_number_gt 7966
_reflns_number_total 12771
_reflns_threshold_expression 'I > 2\s(I)'
_cod_data_source_file c7dt02315d2.cif
_cod_data_source_block 16a
_cod_database_code 7043911
_platon_squeeze_void_probe_radius 1.20

loop_
_space_group_symop_operation_xyz
'x, y, z'
'-x, -y, -z'

loop_
_atom_site_type_symbol
_atom_site_label
_atom_site_fract_x
_atom_site_fract_y
_atom_site_fract_z
_atom_site_U_iso_or_equiv
_atom_site_adp_type
_atom_site_calc_flag
_atom_site_refinement_flags_adp
_atom_site_refinement_flags_occupancy
_atom_site_refinement_flags_posn
_atom_site_occupancy
_atom_site_disorder_assembly
_atom_site_disorder_group
P P1 0.76322(14) 0.42850(13) 0.70809(8) 0.0289(4) Uani d . . . 1.0 . .
P P2 0.45345(15) 0.15558(13) 0.77214(8) 0.0310(4) Uani d . . . 1.0 . .
H H1A 0.515(5) 0.235(5) 0.812(3) 0.046 Uiso d U . . 1.0 . .
H H1B 0.514(5) 0.157(5) 0.730(3) 0.046 Uiso d U . . 1.0 . .
B B2 0.4264(6) 0.3164(5) 0.7398(3) 0.0286(16) Uani d . . . 1.0 . .
O O1 0.6158(3) 0.4972(3) 0.72032(18) 0.0250(9) Uani d . . . 1.0 . .
O O2 0.5423(3) 0.3288(3) 0.72330(18) 0.0263(9) Uani d . . . 1.0 . .
C C1 0.8025(6) 0.5458(6) 0.6805(3) 0.0385(17) Uani d . . . 1.0 . .
C C2 0.8855(6) 0.6016(7) 0.6515(4) 0.052(2) Uani d . . . 1.0 . .
H H2 0.8818 0.6624 0.6466 0.062 Uiso calc U . R 1.0 . .
C C3 0.9838(6) 0.5953(6) 0.6240(4) 0.057(2) Uani d . . D 1.0 . .
C C4 0.990(2) 0.4936(11) 0.6163(10) 0.037(5) Uani d U P D 0.50(4) A 1
H H4A 0.9913 0.4781 0.6561 0.056 Uiso calc U P R 0.50(4) A 1
H H4B 1.0575 0.5008 0.5985 0.056 Uiso calc U P R 0.50(4) A 1
H H4C 0.9242 0.4359 0.5894 0.056 Uiso calc U P R 0.50(4) A 1
C C5 0.993(2) 0.632(2) 0.5651(9) 0.068(6) Uani d U P D 0.50(4) A 1
H H5A 0.9286 0.5796 0.5351 0.102 Uiso calc U P R 0.50(4) A 1
H H5B 1.0617 0.6383 0.549 0.102 Uiso calc U P R 0.50(4) A 1
H H5C 0.9935 0.6999 0.5733 0.102 Uiso calc U P R 0.50(4) A 1
C C6 1.0844(16) 0.6843(15) 0.6720(11) 0.062(6) Uani d U P D 0.50(4) A 1
H H6A 1.0856 0.7522 0.6751 0.092 Uiso calc U P R 0.50(4) A 1
H H6B 1.1545 0.6886 0.659 0.092 Uiso calc U P R 0.50(4) A 1
H H6C 1.0756 0.6675 0.7118 0.092 Uiso calc U P R 0.50(4) A 1
C C4A 0.9961(19) 0.5024(14) 0.6380(12) 0.045(5) Uani d U P D 0.50(4) A 2
H H401 1.0011 0.5095 0.6821 0.068 Uiso calc U P R 0.50(4) A 2
H H402 1.064 0.5034 0.6232 0.068 Uiso calc U P R 0.50(4) A 2
H H403 0.9312 0.4356 0.6177 0.068 Uiso calc U P R 0.50(4) A 2
C C5A 0.9662(19) 0.573(3) 0.5527(6) 0.077(7) Uani d U P D 0.50(4) A 2
H H501 0.9007 0.5039 0.5362 0.115 Uiso calc U P R 0.50(4) A 2
H H502 1.0323 0.5721 0.5362 0.115 Uiso calc U P R 0.50(4) A 2
H H503 0.9547 0.6277 0.5412 0.115 Uiso calc U P R 0.50(4) A 2
C C6A 1.0897(12) 0.6953(11) 0.6488(10) 0.038(5) Uani d U P D 0.50(4) A 2
H H601 1.083 0.7548 0.6403 0.058 Uiso calc U P R 0.50(4) A 2
H H602 1.1518 0.6904 0.6295 0.058 Uiso calc U P R 0.50(4) A 2
H H603 1.1038 0.7063 0.6929 0.058 Uiso calc U P R 0.50(4) A 2
C C7 0.6241(5) 0.4134(5) 0.7153(3) 0.0267(14) Uani d . . . 1.0 . .
C C11 0.7650(5) 0.3096(5) 0.6614(3) 0.0347(16) Uani d . . . 1.0 . .
C C13 0.7766(6) 0.2054(5) 0.5669(3) 0.0398(17) Uani d . . . 1.0 . .
H H13 0.7536 0.176 0.5244 0.048 Uiso calc U . R 1.0 . .
C C14 0.8520(6) 0.1851(5) 0.5934(4) 0.0416(18) Uani d . . . 1.0 . .
C C15 0.8760(6) 0.2193(5) 0.6563(4) 0.0386(17) Uani d . . . 1.0 . .
H H15 0.924 0.2011 0.6758 0.046 Uiso calc U . R 1.0 . .
C C16 0.8331(5) 0.2794(5) 0.6924(3) 0.0355(16) Uani d . . . 1.0 . .
C C12 0.7312(5) 0.2664(6) 0.5979(3) 0.0379(17) Uani d . . D 1.0 . .
C C17 0.6545(10) 0.2849(12) 0.5539(5) 0.034(3) Uani d U P D 0.66(3) B 1
C C18 0.7143(13) 0.3280(12) 0.5022(5) 0.033(3) Uani d U P D 0.66(3) B 1
H H18A 0.6641 0.3372 0.4757 0.049 Uiso calc U P R 0.66(3) B 1
H H18B 0.7371 0.2784 0.4785 0.049 Uiso calc U P R 0.66(3) B 1
H H18C 0.7805 0.3961 0.5188 0.049 Uiso calc U P R 0.66(3) B 1
C C19 0.5552(9) 0.1751(13) 0.5268(5) 0.040(4) Uani d U P D 0.66(3) B 1
H H19A 0.5044 0.181 0.4988 0.06 Uiso calc U P R 0.66(3) B 1
H H19B 0.5155 0.1464 0.5597 0.06 Uiso calc U P R 0.66(3) B 1
H H19C 0.5825 0.1281 0.5047 0.06 Uiso calc U P R 0.66(3) B 1
C C20 0.6042(13) 0.3559(14) 0.5810(5) 0.039(4) Uani d U P D 0.66(3) B 1
H H20A 0.6641 0.4282 0.5971 0.059 Uiso calc U P R 0.66(3) B 1
H H20B 0.5622 0.3301 0.614 0.059 Uiso calc U P R 0.66(3) B 1
H H20C 0.5541 0.3549 0.5493 0.059 Uiso calc U P R 0.66(3) B 1
C C17A 0.6322(15) 0.2477(19) 0.5543(8) 0.028(5) Uani d U P D 0.34(3) B 2
C C18A 0.680(3) 0.303(3) 0.5040(12) 0.059(10) Uani d U P D 0.34(3) B 2
H H18D 0.7303 0.278 0.4845 0.088 Uiso calc U P R 0.34(3) B 2
H H18E 0.7225 0.3795 0.5215 0.088 Uiso calc U P R 0.34(3) B 2
H H18F 0.6197 0.2878 0.4736 0.088 Uiso calc U P R 0.34(3) B 2
C C19A 0.553(2) 0.131(2) 0.5304(11) 0.044(7) Uani d U P D 0.34(3) B 2
H H19D 0.4894 0.1207 0.5044 0.066 Uiso calc U P R 0.34(3) B 2
H H19E 0.5269 0.0988 0.5647 0.066 Uiso calc U P R 0.34(3) B 2
H H19F 0.5925 0.0967 0.5067 0.066 Uiso calc U P R 0.34(3) B 2
C C20A 0.564(2) 0.297(3) 0.5858(10) 0.049(7) Uani d U P D 0.34(3) B 2
H H20D 0.5148 0.3001 0.5551 0.073 Uiso calc U P R 0.34(3) B 2
H H20E 0.6142 0.3692 0.6098 0.073 Uiso calc U P R 0.34(3) B 2
H H20F 0.5187 0.2551 0.6128 0.073 Uiso calc U P R 0.34(3) B 2
C C21 0.9089(6) 0.1295(5) 0.5539(3) 0.049(2) Uani d . . D 1.0 . .
C C22 0.8218(12) 0.0268(9) 0.5132(7) 0.082(6) Uani d U P D 0.589(12) C 1
H H22A 0.7848 -0.024 0.5378 0.123 Uiso calc U P R 0.589(12) C 1
H H22B 0.8574 -0.0013 0.4825 0.123 Uiso calc U P R 0.589(12) C 1
H H22C 0.7664 0.0388 0.4931 0.123 Uiso calc U P R 0.589(12) C 1
C C23 0.9809(11) 0.2051(9) 0.5156(6) 0.051(4) Uani d U P D 0.589(12) C 1
H H23A 0.9323 0.2114 0.4864 0.077 Uiso calc U P R 0.589(12) C 1
H H23B 1.0266 0.1772 0.4935 0.077 Uiso calc U P R 0.589(12) C 1
H H23C 1.0294 0.2747 0.5425 0.077 Uiso calc U P R 0.589(12) C 1
C C24 0.9876(13) 0.1123(13) 0.5935(7) 0.085(6) Uani d U P D 0.589(12) C 1
H H24A 1.0443 0.1805 0.6186 0.128 Uiso calc U P R 0.589(12) C 1
H H24B 1.0241 0.078 0.5674 0.128 Uiso calc U P R 0.589(12) C 1
H H24C 0.9448 0.0674 0.62 0.128 Uiso calc U P R 0.589(12) C 1
C C22A 1.0317(11) 0.2034(13) 0.5615(9) 0.052(6) Uani d U P D 0.411(12) C 2
H H22D 1.0442 0.2691 0.5516 0.078 Uiso calc U P R 0.411(12) C 2
H H22E 1.068 0.1706 0.534 0.078 Uiso calc U P R 0.411(12) C 2
H H22F 1.0631 0.2187 0.6036 0.078 Uiso calc U P R 0.411(12) C 2
C C23A 0.8639(18) 0.0896(17) 0.4849(6) 0.062(7) Uani d U P D 0.411(12) C 2
H H23D 0.7841 0.0396 0.4795 0.093 Uiso calc U P R 0.411(12) C 2
H H23E 0.9039 0.0544 0.4633 0.093 Uiso calc U P R 0.411(12) C 2
H H23F 0.8754 0.1496 0.4685 0.093 Uiso calc U P R 0.411(12) C 2
C C24A 0.8844(16) 0.0266(12) 0.5716(9) 0.051(6) Uani d U P D 0.411(12) C 2
H H24D 0.9201 0.0434 0.613 0.077 Uiso calc U P R 0.411(12) C 2
H H24E 0.9138 -0.0122 0.5431 0.077 Uiso calc U P R 0.411(12) C 2
H H24F 0.8036 -0.0169 0.5699 0.077 Uiso calc U P R 0.411(12) C 2
C C25 0.8666(6) 0.3099(6) 0.7624(3) 0.0428(19) Uani d . . . 1.0 . .
C C26 0.9105(7) 0.2378(6) 0.7805(4) 0.057(2) Uani d . . . 1.0 . .
H H26A 0.9802 0.2507 0.7633 0.085 Uiso calc U . R 1.0 . .
H H26B 0.8548 0.1637 0.7647 0.085 Uiso calc U . R 1.0 . .
H H26C 0.9241 0.2536 0.825 0.085 Uiso calc U . R 1.0 . .
C C27 0.9625(6) 0.4224(6) 0.7849(4) 0.055(2) Uani d . . . 1.0 . .
H H27A 1.0254 0.4305 0.7619 0.083 Uiso calc U . R 1.0 . .
H H27B 0.986 0.4359 0.8283 0.083 Uiso calc U . R 1.0 . .
H H27C 0.9374 0.4727 0.779 0.083 Uiso calc U . R 1.0 . .
C C28 0.7658(6) 0.2909(5) 0.7981(3) 0.0393(17) Uani d . . . 1.0 . .
H H28A 0.7903 0.3089 0.8418 0.059 Uiso calc U . R 1.0 . .
H H28B 0.7095 0.2165 0.7851 0.059 Uiso calc U . R 1.0 . .
H H28C 0.7337 0.3351 0.7903 0.059 Uiso calc U . R 1.0 . .
B B1 0.7280(6) 0.5942(6) 0.7166(3) 0.0374(19) Uani d . . D 1.0 . .
C C31 0.7737(15) 0.651(2) 0.7908(6) 0.030(5) Uani d U P D 0.512(16) D 1
C C32 0.8768(15) 0.684(2) 0.8228(7) 0.042(5) Uani d U P D 0.512(16) D 1
F F32 0.9553(18) 0.665(2) 0.7961(9) 0.049(5) Uani d U P D 0.512(16) D 1
C C33 0.9064(13) 0.7315(15) 0.8849(6) 0.050(5) Uani d U P D 0.512(16) D 1
F F33 1.0059(13) 0.7555(16) 0.9125(8) 0.093(6) Uani d U P D 0.512(16) D 1
C C34 0.8342(13) 0.7553(16) 0.9187(6) 0.055(5) Uani d U P D 0.512(16) D 1
F F34 0.8606(15) 0.8009(15) 0.9786(6) 0.101(6) Uani d U P D 0.512(16) D 1
C C35 0.7329(14) 0.730(2) 0.8894(7) 0.057(6) Uani d U P D 0.512(16) D 1
F F35 0.6605(16) 0.7523(19) 0.9213(9) 0.071(6) Uani d U P D 0.512(16) D 1
C C36 0.7070(15) 0.681(2) 0.8276(7) 0.031(5) Uani d U P D 0.512(16) D 1
F F36 0.6072(12) 0.6621(15) 0.8025(9) 0.029(4) Uani d U P D 0.512(16) D 1
C C41 0.7064(15) 0.6771(10) 0.6876(8) 0.027(4) Uani d U P D 0.512(16) D 1
C C42 0.7663(16) 0.7853(10) 0.7036(8) 0.036(4) Uani d U P D 0.512(16) D 1
F F42 0.8466(15) 0.8329(12) 0.7516(7) 0.042(3) Uani d U P D 0.512(16) D 1
C C43 0.7515(13) 0.8511(10) 0.6746(7) 0.032(3) Uani d U P D 0.512(16) D 1
F F43 0.8133(11) 0.9568(9) 0.6939(6) 0.051(3) Uani d U P D 0.512(16) D 1
C C44 0.6720(12) 0.8087(10) 0.6250(7) 0.026(3) Uani d U P D 0.512(16) D 1
F F44 0.6542(10) 0.8702(9) 0.5952(5) 0.034(3) Uani d U P D 0.512(16) D 1
C C45 0.6085(12) 0.7014(11) 0.6068(7) 0.031(4) Uani d U P D 0.512(16) D 1
F F45 0.5269(10) 0.6574(10) 0.5588(6) 0.043(3) Uani d U P D 0.512(16) D 1
C C46 0.6259(13) 0.6390(11) 0.6375(7) 0.030(4) Uani d U P D 0.512(16) D 1
F F46 0.5601(12) 0.5342(10) 0.6151(9) 0.039(3) Uani d U P D 0.512(16) D 1
C C31A 0.7794(16) 0.663(2) 0.7853(6) 0.034(6) Uani d U P D 0.488(16) D 2
C C32A 0.8853(15) 0.693(2) 0.8115(8) 0.045(6) Uani d U P D 0.488(16) D 2
F F32A 0.9560(18) 0.669(2) 0.7794(9) 0.042(5) Uani d U P D 0.488(16) D 2
C C33A 0.9258(12) 0.7561(15) 0.8699(7) 0.049(5) Uani d U P D 0.488(16) D 2
F F33A 1.0306(11) 0.7876(13) 0.8934(7) 0.069(4) Uani d U P D 0.488(16) D 2
C C34A 0.8569(13) 0.7835(15) 0.9051(7) 0.056(5) Uani d U P D 0.488(16) D 2
F F34A 0.8942(13) 0.8443(12) 0.9621(6) 0.083(5) Uani d U P D 0.488(16) D 2
C C35A 0.7496(14) 0.7521(18) 0.8804(7) 0.049(6) Uani d U P D 0.488(16) D 2
F F35A 0.6809(17) 0.7786(19) 0.9133(10) 0.074(7) Uani d U P D 0.488(16) D 2
C C36A 0.7120(18) 0.692(3) 0.8210(8) 0.045(7) Uani d U P D 0.488(16) D 2
F F36A 0.6076(18) 0.665(2) 0.7985(12) 0.069(8) Uani d U P D 0.488(16) D 2
C C41A 0.6966(16) 0.6559(11) 0.6732(8) 0.024(4) Uani d U P D 0.488(16) D 2
C C42A 0.7487(15) 0.7648(10) 0.6850(9) 0.035(4) Uani d U P D 0.488(16) D 2
F F42A 0.8364(16) 0.8216(15) 0.7296(9) 0.060(5) Uani d U P D 0.488(16) D 2
C C43A 0.7258(15) 0.8231(11) 0.6528(8) 0.041(4) Uani d U P D 0.488(16) D 2
F F43A 0.7805(14) 0.9294(10) 0.6692(9) 0.081(5) Uani d U P D 0.488(16) D 2
C C44A 0.6437(13) 0.7713(12) 0.6041(7) 0.033(4) Uani d U P D 0.488(16) D 2
F F44A 0.6173(11) 0.8254(12) 0.5719(7) 0.052(3) Uani d U P D 0.488(16) D 2
C C45A 0.5875(15) 0.6633(12) 0.5902(8) 0.039(4) Uani d U P D 0.488(16) D 2
F F45A 0.5094(13) 0.6133(13) 0.5411(7) 0.069(5) Uani d U P D 0.488(16) D 2
C C46A 0.6164(15) 0.6093(13) 0.6225(8) 0.032(4) Uani d U P D 0.488(16) D 2
F F46A 0.5558(18) 0.5034(12) 0.6050(9) 0.062(6) Uani d U P D 0.488(16) D 2
C C51 0.3551(5) 0.1923(5) 0.7452(3) 0.0288(14) Uani d . . . 1.0 . .
C C52 0.2453(6) 0.1416(5) 0.7338(3) 0.0372(16) Uani d . . . 1.0 . .
H H52 0.2199 0.1816 0.7167 0.045 Uiso calc U . R 1.0 . .
C C53 0.1471(6) 0.0400(5) 0.7393(4) 0.050(2) Uani d . . . 1.0 . .
C C54 0.1693(7) -0.0319(6) 0.7706(4) 0.057(2) Uani d . . . 1.0 . .
H H54A 0.2192 -0.0539 0.7484 0.086 Uiso calc U . R 1.0 . .
H H54B 0.0986 -0.0943 0.771 0.086 Uiso calc U . R 1.0 . .
H H54C 0.2041 0.0064 0.8125 0.086 Uiso calc U . R 1.0 . .
C C55 0.0892(6) -0.0235(6) 0.6749(4) 0.058(2) Uani d . . . 1.0 . .
H H55A 0.0745 0.0212 0.6537 0.087 Uiso calc U . R 1.0 . .
H H55B 0.0185 -0.0845 0.6771 0.087 Uiso calc U . R 1.0 . .
H H55C 0.1374 -0.0479 0.6525 0.087 Uiso calc U . R 1.0 . .
C C56 0.0680(7) 0.0729(6) 0.7759(5) 0.070(3) Uani d . . . 1.0 . .
H H56A 0.1076 0.119 0.8159 0.105 Uiso calc U . R 1.0 . .
H H56B 0.0027 0.0099 0.7814 0.105 Uiso calc U . R 1.0 . .
H H56C 0.0438 0.1107 0.7537 0.105 Uiso calc U . R 1.0 . .
C C61 0.4277(6) 0.0399(5) 0.7983(3) 0.0347(16) Uani d . . . 1.0 . .
C C63 0.3738(7) -0.0578(6) 0.8750(3) 0.0434(18) Uani d . . . 1.0 . .
H H63 0.3585 -0.0611 0.9156 0.052 Uiso calc U . R 1.0 . .
C C64 0.3584(6) -0.1496(6) 0.8339(3) 0.0380(17) Uani d . . . 1.0 . .
C C65 0.3852(5) -0.1417(5) 0.7760(3) 0.0299(14) Uani d . . . 1.0 . .
H H65 0.3797 -0.2027 0.7483 0.036 Uiso calc U . R 1.0 . .
C C66 0.4196(5) -0.0514(5) 0.7556(3) 0.0270(14) Uani d . . . 1.0 . .
C C62 0.4104(7) 0.0385(6) 0.8601(3) 0.0455(19) Uani d . . D 1.0 . .
C C67 0.4525(17) 0.1445(10) 0.9133(5) 0.031(3) Uani d U P D 0.58(4) E 1
C C68 0.425(2) 0.1146(15) 0.9752(6) 0.039(4) Uani d U P D 0.58(4) E 1
H H68A 0.4471 0.1788 1.0076 0.059 Uiso calc U P R 0.58(4) E 1
H H68B 0.4669 0.0787 0.9842 0.059 Uiso calc U P R 0.58(4) E 1
H H68C 0.3453 0.0677 0.9728 0.059 Uiso calc U P R 0.58(4) E 1
C C69 0.5786(16) 0.2208(14) 0.9206(7) 0.037(4) Uani d U P D 0.58(4) E 1
H H69A 0.597 0.2828 0.9541 0.055 Uiso calc U P R 0.58(4) E 1
H H69B 0.5987 0.2432 0.8828 0.055 Uiso calc U P R 0.58(4) E 1
H H69C 0.6203 0.1851 0.9296 0.055 Uiso calc U P R 0.58(4) E 1
C C70 0.3862(17) 0.2032(13) 0.9041(8) 0.031(4) Uani d U P D 0.58(4) E 1
H H70A 0.4069 0.2634 0.9391 0.047 Uiso calc U P R 0.58(4) E 1
H H70B 0.3061 0.155 0.9005 0.047 Uiso calc U P R 0.58(4) E 1
H H70C 0.4038 0.2282 0.8669 0.047 Uiso calc U P R 0.58(4) E 1
C C67A 0.411(2) 0.1280(16) 0.9116(7) 0.037(5) Uani d U P D 0.42(4) E 2
C C68A 0.538(2) 0.2016(19) 0.9280(10) 0.033(5) Uani d U P D 0.42(4) E 2
H H68D 0.5694 0.2282 0.8928 0.05 Uiso calc U P R 0.42(4) E 2
H H68E 0.5738 0.1623 0.9394 0.05 Uiso calc U P R 0.42(4) E 2
H H68F 0.5516 0.261 0.9623 0.05 Uiso calc U P R 0.42(4) E 2
C C69A 0.343(2) 0.182(2) 0.8978(14) 0.038(6) Uani d U P D 0.42(4) E 2
H H69D 0.36 0.2432 0.9316 0.057 Uiso calc U P R 0.42(4) E 2
H H69E 0.2637 0.1322 0.8926 0.057 Uiso calc U P R 0.42(4) E 2
H H69F 0.3635 0.2059 0.8603 0.057 Uiso calc U P R 0.42(4) E 2
C C70A 0.369(3) 0.091(2) 0.9696(9) 0.054(7) Uani d U P D 0.42(4) E 2
H H70D 0.4113 0.0578 0.9825 0.081 Uiso calc U P R 0.42(4) E 2
H H70E 0.2898 0.0389 0.9608 0.081 Uiso calc U P R 0.42(4) E 2
H H70F 0.3797 0.1511 1.0022 0.081 Uiso calc U P R 0.42(4) E 2
C C71 0.3187(5) -0.2528(5) 0.8525(3) 0.0381(17) Uani d . . D 1.0 . .
C C72 0.4190(8) -0.2756(8) 0.8520(5) 0.051(3) Uani d U P D 0.742(10) F 1
H H72A 0.4405 -0.2832 0.8109 0.076 Uiso calc U P R 0.742(10) F 1
H H72B 0.3979 -0.341 0.8647 0.076 Uiso calc U P R 0.742(10) F 1
H H72C 0.482 -0.2171 0.8803 0.076 Uiso calc U P R 0.742(10) F 1
C C73 0.2787(9) -0.2540(8) 0.9150(4) 0.053(3) Uani d U P D 0.742(10) F 1
H H73A 0.3402 -0.2015 0.9463 0.08 Uiso calc U P R 0.742(10) F 1
H H73B 0.2532 -0.3241 0.9222 0.08 Uiso calc U P R 0.742(10) F 1
H H73C 0.217 -0.237 0.9166 0.08 Uiso calc U P R 0.742(10) F 1
C C74 0.2240(9) -0.3448(8) 0.8056(5) 0.062(4) Uani d U P D 0.742(10) F 1
H H74A 0.1613 -0.33 0.8021 0.094 Uiso calc U P R 0.742(10) F 1
H H74B 0.1993 -0.4101 0.8189 0.094 Uiso calc U P R 0.742(10) F 1
H H74C 0.2513 -0.3527 0.7659 0.094 Uiso calc U P R 0.742(10) F 1
C C72A 0.2059(15) -0.272(2) 0.8741(12) 0.041(7) Uani d U P D 0.258(10) F 2
H H72D 0.1712 -0.3387 0.8861 0.062 Uiso calc U P R 0.258(10) F 2
H H72E 0.1572 -0.2745 0.841 0.062 Uiso calc U P R 0.258(10) F 2
H H72F 0.2173 -0.2141 0.9091 0.062 Uiso calc U P R 0.258(10) F 2
C C73A 0.3979(19) -0.233(2) 0.9076(9) 0.042(8) Uani d U P D 0.258(10) F 2
H H73D 0.4751 -0.1982 0.8986 0.064 Uiso calc U P R 0.258(10) F 2
H H73E 0.3813 -0.2998 0.9169 0.064 Uiso calc U P R 0.258(10) F 2
H H73F 0.3883 -0.1868 0.9428 0.064 Uiso calc U P R 0.258(10) F 2
C C74A 0.307(3) -0.3451(18) 0.8026(10) 0.049(8) Uani d U P D 0.258(10) F 2
H H74D 0.2631 -0.3506 0.7662 0.073 Uiso calc U P R 0.258(10) F 2
H H74E 0.2686 -0.4102 0.8163 0.073 Uiso calc U P R 0.258(10) F 2
H H74F 0.3808 -0.3343 0.793 0.073 Uiso calc U P R 0.258(10) F 2
C C75 0.4482(5) -0.0566(5) 0.6888(3) 0.0304(14) Uani d . . . 1.0 . .
C C76 0.5734(5) 0.0157(5) 0.6872(3) 0.0341(15) Uani d . . . 1.0 . .
H H76A 0.5902 0.0896 0.7011 0.051 Uiso calc U . R 1.0 . .
H H76B 0.5913 0.0024 0.6455 0.051 Uiso calc U . R 1.0 . .
H H76C 0.6181 0.0009 0.714 0.051 Uiso calc U . R 1.0 . .
C C77 0.3729(5) -0.0341(5) 0.6490(3) 0.0338(15) Uani d . . . 1.0 . .
H H77A 0.2951 -0.0879 0.6463 0.051 Uiso calc U . R 1.0 . .
H H77B 0.3958 -0.0358 0.608 0.051 Uiso calc U . R 1.0 . .
H H77C 0.3803 0.0356 0.6673 0.051 Uiso calc U . R 1.0 . .
C C78 0.4281(5) -0.1676(5) 0.6562(3) 0.0337(15) Uani d . . . 1.0 . .
H H78A 0.472 -0.1884 0.6794 0.051 Uiso calc U . R 1.0 . .
H H78B 0.4508 -0.1673 0.6153 0.051 Uiso calc U . R 1.0 . .
H H78C 0.3487 -0.2178 0.6531 0.051 Uiso calc U . R 1.0 . .
C C81 0.4388(6) 0.3914(5) 0.8073(3) 0.0297(14) Uani d . . . 1.0 . .
C C82 0.5329(6) 0.4448(5) 0.8499(3) 0.0373(16) Uani d . . . 1.0 . .
F F82 0.6281(3) 0.4410(3) 0.83887(16) 0.0405(9) Uani d . . . 1.0 . .
C C83 0.5380(7) 0.5070(6) 0.9066(3) 0.0463(19) Uani d . . . 1.0 . .
F F83 0.6329(4) 0.5595(4) 0.94542(19) 0.0661(14) Uani d . . . 1.0 . .
C C84 0.4462(9) 0.5160(6) 0.9235(3) 0.057(2) Uani d . . . 1.0 . .
F F84 0.4493(5) 0.5770(4) 0.97704(19) 0.0769(17) Uani d . . . 1.0 . .
C C85 0.3486(7) 0.4609(6) 0.8839(4) 0.0455(19) Uani d . . . 1.0 . .
F F85 0.2569(4) 0.4675(4) 0.8987(2) 0.0665(14) Uani d . . . 1.0 . .
C C86 0.3473(6) 0.4007(5) 0.8280(3) 0.0374(16) Uani d . . . 1.0 . .
F F86 0.2491(3) 0.3499(3) 0.7913(2) 0.0457(10) Uani d . . . 1.0 . .
C C91 0.3718(5) 0.3401(5) 0.6837(3) 0.0285(14) Uani d . . . 1.0 . .
C C92 0.3625(5) 0.4309(5) 0.6863(3) 0.0321(15) Uani d . . . 1.0 . .
F F92 0.3964(3) 0.5082(3) 0.73777(18) 0.0390(9) Uani d . . . 1.0 . .
C C93 0.3245(6) 0.4530(6) 0.6369(3) 0.0409(17) Uani d . . . 1.0 . .
F F93 0.3208(4) 0.5433(3) 0.6428(2) 0.0595(13) Uani d . . . 1.0 . .
C C94 0.2936(6) 0.3818(6) 0.5815(4) 0.0466(19) Uani d . . . 1.0 . .
F F94 0.2600(4) 0.4024(4) 0.5323(2) 0.0666(14) Uani d . . . 1.0 . .
C C95 0.2994(6) 0.2898(6) 0.5758(3) 0.0444(18) Uani d . . . 1.0 . .
F F95 0.2710(4) 0.2200(4) 0.5215(2) 0.0665(14) Uani d . . . 1.0 . .
C C96 0.3380(6) 0.2718(5) 0.6264(3) 0.0367(16) Uani d . . . 1.0 . .
F F96 0.3429(4) 0.1797(3) 0.61674(18) 0.0477(11) Uani d . . . 1.0 . .

loop_
_atom_site_aniso_label
_atom_site_aniso_U_11
_atom_site_aniso_U_22
_atom_site_aniso_U_33
_atom_site_aniso_U_12
_atom_site_aniso_U_13
_atom_site_aniso_U_23
P1 0.0259(9) 0.0326(9) 0.0322(9) 0.0192(8) 0.0020(7) 0.0034(7)
P2 0.0454(11) 0.0283(9) 0.0288(9) 0.0250(8) 0.0074(8) 0.0077(7)
B2 0.029(4) 0.024(4) 0.039(4) 0.017(3) 0.002(3) 0.008(3)
O1 0.026(2) 0.028(2) 0.029(2) 0.018(2) 0.0083(18) 0.0093(18)
O2 0.028(2) 0.025(2) 0.026(2) 0.015(2) 0.0010(18) 0.0028(18)
C1 0.031(4) 0.051(4) 0.044(4) 0.025(4) 0.013(3) 0.017(4)
C2 0.047(5) 0.070(6) 0.064(5) 0.039(5) 0.027(4) 0.040(5)
C3 0.039(5) 0.073(6) 0.072(6) 0.032(5) 0.028(4) 0.028(5)
C4 0.036(8) 0.042(8) 0.026(8) 0.018(6) 0.009(6) -0.003(6)
C5 0.068(10) 0.064(10) 0.089(10) 0.040(8) 0.042(7) 0.029(7)
C6 0.048(9) 0.054(9) 0.085(11) 0.025(7) 0.039(8) 0.019(7)
C4A 0.022(7) 0.051(8) 0.053(10) 0.019(6) 0.020(7) -0.009(6)
C5A 0.061(9) 0.084(11) 0.066(9) 0.026(8) 0.023(7) -0.001(7)
C6A 0.037(7) 0.043(7) 0.049(9) 0.025(6) 0.024(6) 0.024(6)
C7 0.033(4) 0.028(3) 0.017(3) 0.017(3) -0.002(3) -0.006(3)
C11 0.024(4) 0.034(4) 0.046(4) 0.019(3) 0.005(3) -0.003(3)
C13 0.033(4) 0.039(4) 0.045(4) 0.016(3) 0.016(3) 0.007(3)
C14 0.037(4) 0.026(4) 0.057(5) 0.012(3) 0.023(4) 0.008(3)
C15 0.031(4) 0.029(4) 0.065(5) 0.020(3) 0.011(3) 0.016(3)
C16 0.020(3) 0.027(3) 0.051(4) 0.010(3) 0.003(3) -0.004(3)
C12 0.018(3) 0.046(4) 0.042(4) 0.015(3) 0.010(3) -0.003(3)
C17 0.030(5) 0.035(6) 0.027(5) 0.011(4) 0.006(4) 0.001(4)
C18 0.021(7) 0.044(7) 0.035(6) 0.022(6) -0.006(4) -0.001(5)
C19 0.038(6) 0.055(9) 0.033(6) 0.025(6) 0.001(5) 0.015(6)
C20 0.037(7) 0.060(9) 0.024(5) 0.027(6) -0.002(5) 0.005(5)
C17A 0.025(7) 0.028(8) 0.021(7) 0.007(6) 0.006(5) -0.002(5)
C18A 0.043(15) 0.069(15) 0.058(14) 0.023(11) 0.008(10) 0.011(10)
C19A 0.048(11) 0.032(11) 0.040(10) 0.006(9) 0.001(8) 0.017(9)
C20A 0.038(11) 0.056(13) 0.031(10) 0.015(10) -0.006(8) -0.012(9)
C21 0.067(6) 0.048(5) 0.064(5) 0.045(5) 0.036(4) 0.029(4)
C22 0.111(11) 0.046(8) 0.093(11) 0.039(8) 0.053(9) 0.019(7)
C23 0.063(8) 0.046(7) 0.071(9) 0.039(6) 0.041(7) 0.031(6)
C24 0.110(11) 0.096(10) 0.100(11) 0.077(9) 0.064(9) 0.052(8)
C22A 0.048(10) 0.051(10) 0.054(10) 0.025(8) 0.020(8) 0.001(8)
C23A 0.064(11) 0.069(12) 0.056(11) 0.043(9) 0.007(8) -0.006(8)
C24A 0.048(10) 0.048(10) 0.061(11) 0.029(8) 0.016(8) 0.006(8)
C25 0.041(4) 0.042(4) 0.051(5) 0.031(4) -0.010(3) -0.004(4)
C26 0.062(6) 0.059(5) 0.061(5) 0.046(5) -0.012(4) 0.001(4)
C27 0.044(5) 0.049(5) 0.066(5) 0.030(4) -0.022(4) -0.016(4)
C28 0.057(5) 0.038(4) 0.032(4) 0.033(4) -0.009(3) 0.001(3)
B1 0.028(4) 0.037(4) 0.053(5) 0.018(4) 0.015(4) 0.019(4)
C31 0.026(7) 0.020(7) 0.040(7) 0.008(5) 0.008(5) 0.008(5)
C32 0.038(7) 0.042(7) 0.047(7) 0.020(5) 0.002(5) 0.011(6)
F32 0.040(7) 0.057(7) 0.049(9) 0.025(5) -0.013(6) 0.008(7)
C33 0.046(7) 0.053(7) 0.048(7) 0.019(5) -0.002(5) 0.012(5)
F33 0.076(9) 0.112(11) 0.077(9) 0.045(8) -0.034(7) -0.001(7)
C34 0.057(7) 0.054(7) 0.046(7) 0.023(6) 0.003(5) 0.006(5)
F34 0.109(10) 0.112(11) 0.055(7) 0.039(8) -0.008(7) 0.000(7)
C35 0.056(8) 0.053(8) 0.056(8) 0.024(6) 0.015(5) 0.004(6)
F35 0.088(10) 0.067(11) 0.055(8) 0.044(9) 0.012(7) -0.005(7)
C36 0.035(7) 0.022(6) 0.041(7) 0.018(5) 0.001(5) 0.010(5)
F36 0.024(7) 0.020(6) 0.048(8) 0.015(5) 0.007(5) 0.008(5)
C41 0.023(6) 0.032(6) 0.031(7) 0.015(5) 0.014(5) 0.008(5)
C42 0.035(6) 0.041(6) 0.031(7) 0.019(5) 0.000(5) 0.006(5)
F42 0.057(6) 0.023(5) 0.042(7) 0.017(4) -0.006(5) 0.009(5)
C43 0.039(6) 0.027(6) 0.033(6) 0.020(5) 0.005(5) 0.007(5)
F43 0.064(7) 0.034(5) 0.055(7) 0.023(5) -0.005(5) 0.013(5)
C44 0.028(6) 0.025(5) 0.030(6) 0.014(4) 0.006(5) 0.010(5)
F44 0.042(6) 0.032(5) 0.039(5) 0.022(5) 0.007(4) 0.016(4)
C45 0.028(6) 0.034(6) 0.037(6) 0.020(5) 0.005(4) 0.009(5)
F45 0.053(6) 0.046(7) 0.043(6) 0.033(5) 0.002(5) 0.014(5)
C46 0.032(6) 0.024(6) 0.036(7) 0.018(5) 0.011(5) 0.003(5)
F46 0.036(6) 0.032(7) 0.043(6) 0.016(5) -0.003(4) 0.003(5)
C31A 0.034(7) 0.026(8) 0.045(7) 0.017(5) 0.005(5) 0.011(5)
C32A 0.041(7) 0.042(8) 0.050(8) 0.019(5) 0.009(5) 0.010(6)
F32A 0.036(6) 0.050(7) 0.048(9) 0.028(5) 0.001(6) 0.006(7)
C33A 0.047(7) 0.043(7) 0.049(7) 0.017(5) 0.004(5) 0.010(5)
F33A 0.057(7) 0.075(8) 0.056(8) 0.025(6) -0.008(6) -0.005(6)
C34A 0.062(7) 0.048(7) 0.048(7) 0.018(6) 0.005(5) 0.011(5)
F34A 0.085(9) 0.070(8) 0.062(8) 0.026(7) 0.005(6) -0.021(6)
C35A 0.049(7) 0.042(8) 0.055(7) 0.025(6) 0.015(5) 0.001(5)
F35A 0.076(9) 0.056(10) 0.073(9) 0.028(7) 0.031(7) -0.008(7)
C36A 0.043(8) 0.039(9) 0.047(8) 0.015(5) 0.011(5) 0.009(6)
F36A 0.059(11) 0.064(12) 0.074(12) 0.029(9) 0.025(9) -0.003(9)
C41A 0.022(6) 0.024(6) 0.030(7) 0.013(5) 0.010(5) 0.006(5)
C42A 0.035(6) 0.037(6) 0.042(7) 0.023(5) 0.001(5) 0.014(5)
F42A 0.058(8) 0.048(8) 0.074(11) 0.020(6) -0.002(8) 0.026(8)
C43A 0.041(6) 0.037(6) 0.043(7) 0.015(5) 0.001(5) 0.011(5)
F43A 0.088(9) 0.048(7) 0.113(11) 0.038(6) -0.026(7) 0.023(7)
C44A 0.031(6) 0.036(7) 0.037(6) 0.020(5) 0.008(5) 0.010(5)
F44A 0.035(6) 0.066(8) 0.066(8) 0.029(6) 0.014(5) 0.026(6)
C45A 0.041(6) 0.040(7) 0.040(7) 0.021(5) 0.002(5) 0.013(5)
F45A 0.095(8) 0.056(8) 0.052(8) 0.027(7) -0.004(6) 0.025(6)
C46A 0.036(6) 0.029(7) 0.032(7) 0.014(5) 0.012(5) 0.011(6)
F46A 0.093(9) 0.046(8) 0.041(8) 0.024(7) -0.003(6) 0.021(7)
C51 0.035(4) 0.025(3) 0.033(4) 0.019(3) 0.009(3) 0.008(3)
C52 0.041(4) 0.034(4) 0.043(4) 0.024(4) 0.012(3) 0.009(3)
C53 0.029(4) 0.023(4) 0.093(7) 0.009(3) 0.019(4) 0.011(4)
C54 0.059(5) 0.031(4) 0.091(7) 0.025(4) 0.041(5) 0.024(4)
C55 0.029(4) 0.035(4) 0.104(7) 0.009(4) 0.008(4) 0.020(5)
C56 0.057(6) 0.049(5) 0.129(9) 0.037(5) 0.048(6) 0.040(5)
C61 0.047(4) 0.035(4) 0.035(4) 0.029(4) 0.010(3) 0.010(3)
C63 0.071(6) 0.044(4) 0.028(4) 0.035(4) 0.018(4) 0.014(3)
C64 0.043(4) 0.048(4) 0.038(4) 0.032(4) 0.010(3) 0.017(3)
C65 0.037(4) 0.020(3) 0.036(4) 0.016(3) 0.007(3) 0.006(3)
C66 0.027(4) 0.032(3) 0.029(3) 0.020(3) 0.010(3) 0.009(3)
C62 0.069(5) 0.049(5) 0.034(4) 0.040(4) 0.016(4) 0.011(3)
C67 0.036(7) 0.033(5) 0.031(5) 0.021(5) 0.010(5) 0.008(4)
C68 0.052(10) 0.041(8) 0.029(6) 0.024(7) 0.014(6) 0.010(6)
C69 0.046(9) 0.037(7) 0.028(7) 0.017(7) 0.019(6) 0.015(6)
C70 0.029(9) 0.030(7) 0.035(7) 0.016(7) 0.010(6) 0.003(6)
C67A 0.037(8) 0.041(7) 0.036(7) 0.022(5) 0.016(5) 0.007(5)
C68A 0.057(12) 0.033(10) 0.023(8) 0.028(9) 0.021(8) 0.013(7)
C69A 0.039(12) 0.030(9) 0.048(10) 0.020(9) 0.016(9) 0.005(8)
C70A 0.070(13) 0.052(11) 0.042(10) 0.031(10) 0.016(9) 0.009(8)
C71 0.045(4) 0.044(4) 0.043(4) 0.029(4) 0.010(3) 0.026(3)
C72 0.059(7) 0.041(6) 0.065(7) 0.030(5) 0.003(5) 0.022(5)
C73 0.070(7) 0.053(6) 0.058(6) 0.038(6) 0.019(5) 0.033(5)
C74 0.065(8) 0.054(6) 0.070(7) 0.017(6) 0.001(6) 0.045(6)
C72A 0.050(13) 0.036(11) 0.050(13) 0.027(10) 0.006(10) 0.017(9)
C73A 0.046(13) 0.044(12) 0.048(13) 0.024(10) 0.007(9) 0.026(10)
C74A 0.057(14) 0.047(13) 0.043(13) 0.023(10) 0.005(10) 0.017(10)
C75 0.033(4) 0.033(4) 0.031(3) 0.018(3) 0.009(3) 0.012(3)
C76 0.047(4) 0.031(4) 0.030(4) 0.025(3) 0.004(3) 0.006(3)
C77 0.032(4) 0.040(4) 0.030(4) 0.020(3) 0.010(3) 0.004(3)
C78 0.034(4) 0.033(4) 0.035(4) 0.018(3) 0.011(3) 0.004(3)
C81 0.044(4) 0.024(3) 0.031(3) 0.022(3) 0.009(3) 0.011(3)
C82 0.056(5) 0.036(4) 0.031(4) 0.029(4) 0.008(3) 0.009(3)
F82 0.049(3) 0.042(2) 0.032(2) 0.026(2) -0.0034(18) 0.0012(18)
C83 0.079(6) 0.043(4) 0.028(4) 0.039(4) 0.000(4) 0.007(3)
F83 0.108(4) 0.056(3) 0.032(2) 0.045(3) -0.015(3) -0.006(2)
C84 0.117(8) 0.045(5) 0.027(4) 0.053(5) 0.022(5) 0.007(4)
F84 0.149(5) 0.081(4) 0.030(2) 0.079(4) 0.028(3) 0.011(2)
C85 0.068(6) 0.043(4) 0.045(5) 0.036(4) 0.037(4) 0.024(4)
F85 0.097(4) 0.069(3) 0.071(3) 0.062(3) 0.055(3) 0.034(3)
C86 0.046(5) 0.032(4) 0.044(4) 0.022(4) 0.020(3) 0.018(3)
F86 0.040(2) 0.041(2) 0.068(3) 0.026(2) 0.023(2) 0.017(2)
C91 0.016(3) 0.026(3) 0.039(4) 0.009(3) 0.003(3) 0.000(3)
C92 0.027(4) 0.026(3) 0.040(4) 0.011(3) 0.007(3) 0.007(3)
F92 0.043(2) 0.0251(19) 0.053(2) 0.0190(18) 0.0043(19) 0.0096(18)
C93 0.037(4) 0.044(4) 0.050(5) 0.023(4) -0.002(3) 0.019(4)
F93 0.071(3) 0.053(3) 0.077(3) 0.043(3) 0.002(3) 0.030(2)
C94 0.036(4) 0.058(5) 0.049(5) 0.022(4) -0.009(3) 0.019(4)
F94 0.071(3) 0.078(3) 0.060(3) 0.038(3) -0.015(2) 0.029(3)
C95 0.036(4) 0.047(4) 0.033(4) 0.013(4) -0.011(3) -0.006(3)
F95 0.080(4) 0.070(3) 0.042(3) 0.036(3) -0.020(2) -0.001(2)
C96 0.040(4) 0.026(3) 0.043(4) 0.014(3) -0.001(3) 0.010(3)
F96 0.066(3) 0.036(2) 0.038(2) 0.027(2) -0.006(2) -0.0012(18)

loop_
_atom_type_symbol
_atom_type_description
_atom_type_scat_dispersion_real
_atom_type_scat_dispersion_imag
_atom_type_scat_source
C C 0.0181 0.0091 'International Tables Vol C Tables 4.2.6.8 and 6.1.1.4'
H H 0.0000 0.0000 'International Tables Vol C Tables 4.2.6.8 and 6.1.1.4'
B B 0.0090 0.0039 'International Tables Vol C Tables 4.2.6.8 and 6.1.1.4'
O O 0.0492 0.0322 'International Tables Vol C Tables 4.2.6.8 and 6.1.1.4'
F F 0.0727 0.0534 'International Tables Vol C Tables 4.2.6.8 and 6.1.1.4'
P P 0.2955 0.4335 'International Tables Vol C Tables 4.2.6.8 and 6.1.1.4'

loop_
_geom_angle_atom_site_label_1
_geom_angle_atom_site_label_2
_geom_angle_atom_site_label_3
_geom_angle
C1 P1 C7 90.7(3)
C1 P1 C11 122.0(3)
C7 P1 C11 113.9(3)
C51 P2 C61 129.3(3)
C51 P2 H1A 102.(3)
C61 P2 H1A 109.(3)
C51 P2 H1B 105.(3)
C61 P2 H1B 105.(3)
H1A P2 H1B 104.(4)
O2 B2 C81 110.9(5)
O2 B2 C91 106.5(5)
C81 B2 C91 114.9(5)
O2 B2 C51 104.7(4)
C81 B2 C51 106.6(5)
C91 B2 C51 112.9(5)
C7 O1 B1 113.0(5)
C7 O2 B2 125.6(5)
C2 C1 B1 121.8(7)
C2 C1 P1 134.8(6)
B1 C1 P1 101.6(4)
C1 C2 C3 137.9(7)
C1 C2 H2 111.0
C3 C2 H2 111.0
C6A C3 C2 110.9(10)
C4 C3 C2 118.2(11)
C4 C3 C5 113.1(9)
C2 C3 C5 107.2(9)
C6A C3 C4A 108.6(11)
C2 C3 C4A 110.6(10)
C6A C3 C5A 109.6(11)
C2 C3 C5A 111.0(10)
C4A C3 C5A 106.0(11)
C4 C3 C6 108.2(10)
C2 C3 C6 101.5(11)
C5 C3 C6 107.7(9)
C3 C4 H4A 109.5
C3 C4 H4B 109.5
H4A C4 H4B 109.5
C3 C4 H4C 109.5
H4A C4 H4C 109.5
H4B C4 H4C 109.5
C3 C5 H5A 109.5
C3 C5 H5B 109.5
H5A C5 H5B 109.5
C3 C5 H5C 109.5
H5A C5 H5C 109.5
H5B C5 H5C 109.5
C3 C6 H6A 109.5
C3 C6 H6B 109.5
H6A C6 H6B 109.5
C3 C6 H6C 109.5
H6A C6 H6C 109.5
H6B C6 H6C 109.5
C3 C4A H401 109.5
C3 C4A H402 109.5
H401 C4A H402 109.5
C3 C4A H403 109.5
H401 C4A H403 109.5
H402 C4A H403 109.5
C3 C5A H501 109.5
C3 C5A H502 109.5
H501 C5A H502 109.5
C3 C5A H503 109.5
H501 C5A H503 109.5
H502 C5A H503 109.5
C3 C6A H601 109.5
C3 C6A H602 109.5
H601 C6A H602 109.5
C3 C6A H603 109.5
H601 C6A H603 109.5
H602 C6A H603 109.5
O1 C7 O2 121.0(5)
O1 C7 P1 115.3(5)
O2 C7 P1 123.0(4)
C12 C11 C16 119.7(6)
C12 C11 P1 126.7(5)
C16 C11 P1 111.7(5)
C14 C13 C12 124.3(7)
C14 C13 H13 117.9
C12 C13 H13 117.9
C13 C14 C15 117.1(6)
C13 C14 C21 120.2(7)
C15 C14 C21 122.7(7)
C14 C15 C16 123.3(7)
C14 C15 H15 118.4
C16 C15 H15 118.4
C15 C16 C11 117.1(6)
C15 C16 C25 117.0(6)
C11 C16 C25 125.9(5)
C13 C12 C11 117.8(6)
C13 C12 C17A 106.4(9)
C11 C12 C17A 134.0(8)
C13 C12 C17 112.8(7)
C11 C12 C17 129.2(6)
C18 C17 C20 106.0(8)
C18 C17 C19 108.5(8)
C20 C17 C19 106.0(8)
C18 C17 C12 111.8(8)
C20 C17 C12 118.8(8)
C19 C17 C12 105.3(8)
C17 C18 H18A 109.5
C17 C18 H18B 109.5
H18A C18 H18B 109.5
C17 C18 H18C 109.5
H18A C18 H18C 109.5
H18B C18 H18C 109.5
C17 C19 H19A 109.5
C17 C19 H19B 109.5
H19A C19 H19B 109.5
C17 C19 H19C 109.5
H19A C19 H19C 109.5
H19B C19 H19C 109.5
C17 C20 H20A 109.5
C17 C20 H20B 109.5
H20A C20 H20B 109.5
C17 C20 H20C 109.5
H20A C20 H20C 109.5
H20B C20 H20C 109.5
C19A C17A C18A 113.2(17)
C19A C17A C20A 107.0(16)
C18A C17A C20A 106.4(17)
C19A C17A C12 110.9(14)
C18A C17A C12 107.4(15)
C20A C17A C12 112.0(13)
C17A C18A H18D 109.5
C17A C18A H18E 109.5
H18D C18A H18E 109.5
C17A C18A H18F 109.5
H18D C18A H18F 109.5
H18E C18A H18F 109.5
C17A C19A H19D 109.5
C17A C19A H19E 109.5
H19D C19A H19E 109.5
C17A C19A H19F 109.5
H19D C19A H19F 109.5
H19E C19A H19F 109.5
C17A C20A H20D 109.5
C17A C20A H20E 109.5
H20D C20A H20E 109.5
C17A C20A H20F 109.5
H20D C20A H20F 109.5
H20E C20A H20F 109.5
C22A C21 C14 108.9(8)
C22 C21 C14 109.7(8)
C22 C21 C24 111.4(8)
C14 C21 C24 110.9(8)
C22A C21 C24A 111.6(11)
C14 C21 C24A 110.2(8)
C22 C21 C23 110.6(8)
C14 C21 C23 106.5(6)
C24 C21 C23 107.5(7)
C22A C21 C23A 109.0(12)
C14 C21 C23A 114.8(9)
C24A C21 C23A 102.3(11)
C21 C22 H22A 109.5
C21 C22 H22B 109.5
H22A C22 H22B 109.5
C21 C22 H22C 109.5
H22A C22 H22C 109.5
H22B C22 H22C 109.5
C21 C23 H23A 109.5
C21 C23 H23B 109.5
H23A C23 H23B 109.5
C21 C23 H23C 109.5
H23A C23 H23C 109.5
H23B C23 H23C 109.5
C21 C24 H24A 109.5
C21 C24 H24B 109.5
H24A C24 H24B 109.5
C21 C24 H24C 109.5
H24A C24 H24C 109.5
H24B C24 H24C 109.5
C21 C22A H22D 109.5
C21 C22A H22E 109.5
H22D C22A H22E 109.5
C21 C22A H22F 109.5
H22D C22A H22F 109.5
H22E C22A H22F 109.5
C21 C23A H23D 109.5
C21 C23A H23E 109.5
H23D C23A H23E 109.5
C21 C23A H23F 109.5
H23D C23A H23F 109.5
H23E C23A H23F 109.5
C21 C24A H24D 109.5
C21 C24A H24E 109.5
H24D C24A H24E 109.5
C21 C24A H24F 109.5
H24D C24A H24F 109.5
H24E C24A H24F 109.5
C27 C25 C28 112.1(6)
C27 C25 C16 112.1(7)
C28 C25 C16 112.3(5)
C27 C25 C26 105.3(6)
C28 C25 C26 103.7(6)
C16 C25 C26 110.8(6)
C25 C26 H26A 109.5
C25 C26 H26B 109.5
H26A C26 H26B 109.5
C25 C26 H26C 109.5
H26A C26 H26C 109.5
H26B C26 H26C 109.5
C25 C27 H27A 109.5
C25 C27 H27B 109.5
H27A C27 H27B 109.5
C25 C27 H27C 109.5
H27A C27 H27C 109.5
H27B C27 H27C 109.5
C25 C28 H28A 109.5
C25 C28 H28B 109.5
H28A C28 H28B 109.5
C25 C28 H28C 109.5
H28A C28 H28C 109.5
H28B C28 H28C 109.5
O1 B1 C31A 107.1(12)
O1 B1 C1 105.7(5)
C31A B1 C1 115.5(8)
O1 B1 C41 111.1(8)
C1 B1 C41 116.3(9)
O1 B1 C41A 105.9(8)
C31A B1 C41A 113.9(12)
C1 B1 C41A 108.0(10)
O1 B1 C31 100.6(10)
C1 B1 C31 114.6(7)
C41 B1 C31 107.4(11)
C32 C31 C36 111.1(10)
C32 C31 B1 129.7(11)
C36 C31 B1 118.9(10)
F32 C32 C31 121.4(13)
F32 C32 C33 113.4(12)
C31 C32 C33 125.0(12)
F33 C33 C34 119.1(12)
F33 C33 C32 120.7(12)
C34 C33 C32 120.2(11)
F34 C34 C35 120.5(13)
F34 C34 C33 121.5(13)
C35 C34 C33 118.0(11)
F35 C35 C34 119.3(13)
F35 C35 C36 121.4(13)
C34 C35 C36 119.3(11)
F36 C36 C35 115.0(12)
F36 C36 C31 118.8(12)
C35 C36 C31 126.1(11)
C42 C41 C46 112.8(10)
C42 C41 B1 127.2(11)
C46 C41 B1 119.7(10)
F42 C42 C43 115.7(12)
F42 C42 C41 119.1(12)
C43 C42 C41 125.2(12)
F43 C43 C42 121.2(11)
F43 C43 C44 119.6(10)
C42 C43 C44 119.2(10)
F44 C44 C45 119.9(11)
F44 C44 C43 121.3(11)
C45 C44 C43 118.8(9)
F45 C45 C46 120.2(11)
F45 C45 C44 120.0(10)
C46 C45 C44 119.8(10)
F46 C46 C45 115.0(12)
F46 C46 C41 120.8(11)
C45 C46 C41 124.2(11)
C36A C31A C32A 117.7(11)
C36A C31A B1 117.7(10)
C32A C31A B1 124.6(11)
F32A C32A C33A 117.2(13)
F32A C32A C31A 121.1(13)
C33A C32A C31A 121.5(12)
F33A C33A C34A 119.8(12)
F33A C33A C32A 120.3(12)
C34A C33A C32A 119.8(12)
F34A C34A C33A 120.9(12)
F34A C34A C35A 119.4(12)
C33A C34A C35A 119.6(11)
F35A C35A C36A 119.3(14)
F35A C35A C34A 121.0(14)
C36A C35A C34A 119.7(12)
F36A C36A C31A 120.9(15)
F36A C36A C35A 117.6(15)
C31A C36A C35A 121.5(13)
C42A C41A C46A 111.6(11)
C42A C41A B1 121.9(10)
C46A C41A B1 126.4(10)
F42A C42A C43A 115.0(13)
F42A C42A C41A 118.6(13)
C43A C42A C41A 126.2(12)
F43A C43A C44A 120.1(12)
F43A C43A C42A 121.1(12)
C44A C43A C42A 118.8(11)
F44A C44A C45A 121.1(12)
F44A C44A C43A 120.7(12)
C45A C44A C43A 118.2(11)
F45A C45A C46A 121.8(13)
F45A C45A C44A 117.5(11)
C46A C45A C44A 120.5(12)
F46A C46A C45A 115.5(14)
F46A C46A C41A 119.7(12)
C45A C46A C41A 124.6(13)
C52 C51 B2 120.4(5)
C52 C51 P2 131.8(5)
B2 C51 P2 107.7(4)
C51 C52 C53 140.1(7)
C51 C52 H52 110.0
C53 C52 H52 110.0
C52 C53 C54 118.2(6)
C52 C53 C55 107.4(7)
C54 C53 C55 107.9(6)
C52 C53 C56 105.8(6)
C54 C53 C56 107.7(7)
C55 C53 C56 109.6(7)
C53 C54 H54A 109.5
C53 C54 H54B 109.5
H54A C54 H54B 109.5
C53 C54 H54C 109.5
H54A C54 H54C 109.5
H54B C54 H54C 109.5
C53 C55 H55A 109.5
C53 C55 H55B 109.5
H55A C55 H55B 109.5
C53 C55 H55C 109.5
H55A C55 H55C 109.5
H55B C55 H55C 109.5
C53 C56 H56A 109.5
C53 C56 H56B 109.5
H56A C56 H56B 109.5
C53 C56 H56C 109.5
H56A C56 H56C 109.5
H56B C56 H56C 109.5
C62 C61 C66 120.8(6)
C62 C61 P2 119.9(5)
C66 C61 P2 119.2(5)
C64 C63 C62 123.6(6)
C64 C63 H63 118.2
C62 C63 H63 118.2
C65 C64 C63 117.0(6)
C65 C64 C71 121.4(6)
C63 C64 C71 121.5(6)
C66 C65 C64 124.5(6)
C66 C65 H65 117.7
C64 C65 H65 117.7
C65 C66 C61 116.7(6)
C65 C66 C75 117.5(5)
C61 C66 C75 125.8(6)
C63 C62 C61 117.0(6)
C63 C62 C67A 114.8(9)
C61 C62 C67A 127.6(9)
C63 C62 C67 119.6(7)
C61 C62 C67 122.4(8)
C69 C67 C70 109.6(9)
C69 C67 C68 106.9(9)
C70 C67 C68 105.6(9)
C69 C67 C62 114.9(11)
C70 C67 C62 110.3(11)
C68 C67 C62 109.0(9)
C67 C68 H68A 109.5
C67 C68 H68B 109.5
H68A C68 H68B 109.5
C67 C68 H68C 109.5
H68A C68 H68C 109.5
H68B C68 H68C 109.5
C67 C69 H69A 109.5
C67 C69 H69B 109.5
H69A C69 H69B 109.5
C67 C69 H69C 109.5
H69A C69 H69C 109.5
H69B C69 H69C 109.5
C67 C70 H70A 109.5
C67 C70 H70B 109.5
H70A C70 H70B 109.5
C67 C70 H70C 109.5
H70A C70 H70C 109.5
H70B C70 H70C 109.5
C69A C67A C68A 114.9(15)
C69A C67A C70A 104.5(15)
C68A C67A C70A 105.9(14)
C69A C67A C62 118.1(15)
C68A C67A C62 100.5(13)
C70A C67A C62 112.4(15)
C67A C68A H68D 109.5
C67A C68A H68E 109.5
H68D C68A H68E 109.5
C67A C68A H68F 109.5
H68D C68A H68F 109.5
H68E C68A H68F 109.5
C67A C69A H69D 109.5
C67A C69A H69E 109.5
H69D C69A H69E 109.5
C67A C69A H69F 109.5
H69D C69A H69F 109.5
H69E C69A H69F 109.5
C67A C70A H70D 109.5
C67A C70A H70E 109.5
H70D C70A H70E 109.5
C67A C70A H70F 109.5
H70D C70A H70F 109.5
H70E C70A H70F 109.5
C74A C71 C64 115.1(12)
C64 C71 C73 115.8(6)
C74A C71 C73A 111.5(14)
C64 C71 C73A 107.7(11)
C74A C71 C72A 111.4(15)
C64 C71 C72A 102.6(10)
C73A C71 C72A 108.0(14)
C64 C71 C74 111.0(6)
C73 C71 C74 107.6(7)
C64 C71 C72 106.4(6)
C73 C71 C72 108.3(6)
C74 C71 C72 107.2(6)
C71 C72 H72A 109.5
C71 C72 H72B 109.5
H72A C72 H72B 109.5
C71 C72 H72C 109.5
H72A C72 H72C 109.5
H72B C72 H72C 109.5
C71 C73 H73A 109.5
C71 C73 H73B 109.5
H73A C73 H73B 109.5
C71 C73 H73C 109.5
H73A C73 H73C 109.5
H73B C73 H73C 109.5
C71 C74 H74A 109.5
C71 C74 H74B 109.5
H74A C74 H74B 109.5
C71 C74 H74C 109.5
H74A C74 H74C 109.5
H74B C74 H74C 109.5
C71 C72A H72D 109.5
C71 C72A H72E 109.5
H72D C72A H72E 109.5
C71 C72A H72F 109.5
H72D C72A H72F 109.5
H72E C72A H72F 109.5
C71 C73A H73D 109.5
C71 C73A H73E 109.5
H73D C73A H73E 109.5
C71 C73A H73F 109.5
H73D C73A H73F 109.5
H73E C73A H73F 109.5
C71 C74A H74D 109.5
C71 C74A H74E 109.5
H74D C74A H74E 109.5
C71 C74A H74F 109.5
H74D C74A H74F 109.5
H74E C74A H74F 109.5
C78 C75 C76 104.5(5)
C78 C75 C77 104.5(5)
C76 C75 C77 111.9(5)
C78 C75 C66 111.4(5)
C76 C75 C66 111.3(5)
C77 C75 C66 112.6(5)
C75 C76 H76A 109.5
C75 C76 H76B 109.5
H76A C76 H76B 109.5
C75 C76 H76C 109.5
H76A C76 H76C 109.5
H76B C76 H76C 109.5
C75 C77 H77A 109.5
C75 C77 H77B 109.5
H77A C77 H77B 109.5
C75 C77 H77C 109.5
H77A C77 H77C 109.5
H77B C77 H77C 109.5
C75 C78 H78A 109.5
C75 C78 H78B 109.5
H78A C78 H78B 109.5
C75 C78 H78C 109.5
H78A C78 H78C 109.5
H78B C78 H78C 109.5
C82 C81 C86 113.5(6)
C82 C81 B2 126.3(6)
C86 C81 B2 120.1(6)
F82 C82 C81 121.8(6)
F82 C82 C83 114.5(6)
C81 C82 C83 123.6(7)
F83 C83 C84 119.0(7)
F83 C83 C82 120.9(7)
C84 C83 C82 120.1(7)
F84 C84 C83 121.5(9)
F84 C84 C85 119.7(8)
C83 C84 C85 118.8(7)
F85 C85 C86 120.0(8)
F85 C85 C84 120.8(7)
C86 C85 C84 119.2(7)
F86 C86 C85 115.8(6)
F86 C86 C81 119.5(6)
C85 C86 C81 124.7(7)
C96 C91 C92 113.1(6)
C96 C91 B2 121.3(5)
C92 C91 B2 125.4(6)
F92 C92 C93 114.4(6)
F92 C92 C91 121.2(6)
C93 C92 C91 124.4(6)
F93 C93 C94 120.2(6)
F93 C93 C92 120.7(7)
C94 C93 C92 119.0(6)
F94 C94 C93 120.5(7)
F94 C94 C95 119.8(7)
C93 C94 C95 119.7(6)
F95 C95 C94 120.3(7)
F95 C95 C96 120.7(7)
C94 C95 C96 119.0(6)
F96 C96 C95 115.4(6)
F96 C96 C91 119.8(6)
C95 C96 C91 124.8(6)

loop_
_geom_bond_atom_site_label_1
_geom_bond_atom_site_label_2
_geom_bond_distance
P1 C1 1.813(7)
P1 C7 1.816(6)
P1 C11 1.853(6)
P2 C51 1.804(6)
P2 C61 1.809(6)
P2 H1A 1.23(7)
P2 H1B 1.27(7)
B2 O2 1.561(8)
B2 C81 1.638(9)
B2 C91 1.647(9)
B2 C51 1.663(9)
O1 C7 1.273(7)
O1 B1 1.558(9)
O2 C7 1.286(7)
C1 C2 1.333(10)
C1 B1 1.624(10)
C2 C3 1.514(10)
C2 H2 0.95
C3 C6A 1.497(12)
C3 C4 1.512(12)
C3 C5 1.528(12)
C3 C4A 1.551(13)
C3 C5A 1.571(13)
C3 C6 1.577(13)
C4 H4A 0.98
C4 H4B 0.98
C4 H4C 0.98
C5 H5A 0.98
C5 H5B 0.98
C5 H5C 0.98
C6 H6A 0.98
C6 H6B 0.98
C6 H6C 0.98
C4A H401 0.98
C4A H402 0.98
C4A H403 0.98
C5A H501 0.98
C5A H502 0.98
C5A H503 0.98
C6A H601 0.98
C6A H602 0.98
C6A H603 0.98
C11 C12 1.418(9)
C11 C16 1.435(9)
C13 C14 1.361(10)
C13 C12 1.390(9)
C13 H13 0.95
C14 C15 1.388(10)
C14 C21 1.534(9)
C15 C16 1.404(9)
C15 H15 0.95
C16 C25 1.555(10)
C12 C17A 1.545(16)
C12 C17 1.589(12)
C17 C18 1.518(12)
C17 C20 1.526(11)
C17 C19 1.538(11)
C18 H18A 0.98
C18 H18B 0.98
C18 H18C 0.98
C19 H19A 0.98
C19 H19B 0.98
C19 H19C 0.98
C20 H20A 0.98
C20 H20B 0.98
C20 H20C 0.98
C17A C19A 1.518(14)
C17A C18A 1.525(14)
C17A C20A 1.526(14)
C18A H18D 0.98
C18A H18E 0.98
C18A H18F 0.98
C19A H19D 0.98
C19A H19E 0.98
C19A H19F 0.98
C20A H20D 0.98
C20A H20E 0.98
C20A H20F 0.98
C21 C22A 1.500(13)
C21 C22 1.508(12)
C21 C24 1.535(12)
C21 C24A 1.541(12)
C21 C23 1.544(10)
C21 C23A 1.556(13)
C22 H22A 0.98
C22 H22B 0.98
C22 H22C 0.98
C23 H23A 0.98
C23 H23B 0.98
C23 H23C 0.98
C24 H24A 0.98
C24 H24B 0.98
C24 H24C 0.98
C22A H22D 0.98
C22A H22E 0.98
C22A H22F 0.98
C23A H23D 0.98
C23A H23E 0.98
C23A H23F 0.98
C24A H24D 0.98
C24A H24E 0.98
C24A H24F 0.98
C25 C27 1.531(10)
C25 C28 1.543(10)
C25 C26 1.557(9)
C26 H26A 0.98
C26 H26B 0.98
C26 H26C 0.98
C27 H27A 0.98
C27 H27B 0.98
C27 H27C 0.98
C28 H28A 0.98
C28 H28B 0.98
C28 H28C 0.98
B1 C31A 1.609(13)
B1 C41 1.641(12)
B1 C41A 1.650(11)
B1 C31 1.677(12)
C31 C32 1.390(11)
C31 C36 1.395(13)
C32 F32 1.341(12)
C32 C33 1.392(12)
C33 F33 1.341(12)
C33 C34 1.376(12)
C34 F34 1.342(12)
C34 C35 1.372(12)
C35 F35 1.346(12)
C35 C36 1.389(12)
C36 F36 1.347(11)
C41 C42 1.374(12)
C41 C46 1.393(15)
C42 F42 1.348(13)
C42 C43 1.367(12)
C43 F43 1.348(12)
C43 C44 1.370(12)
C44 F44 1.343(10)
C44 C45 1.368(12)
C45 F45 1.359(12)
C45 C46 1.367(11)
C46 F46 1.351(12)
C31A C36A 1.382(14)
C31A C32A 1.384(12)
C32A F32A 1.344(12)
C32A C33A 1.381(12)
C33A F33A 1.343(12)
C33A C34A 1.379(12)
C34A F34A 1.343(12)
C34A C35A 1.384(12)
C35A F35A 1.344(12)
C35A C36A 1.383(12)
C36A F36A 1.350(12)
C41A C42A 1.383(12)
C41A C46A 1.390(15)
C42A F42A 1.358(13)
C42A C43A 1.373(12)
C43A F43A 1.349(12)
C43A C44A 1.371(12)
C44A F44A 1.344(11)
C44A C45A 1.371(12)
C45A F45A 1.348(13)
C45A C46A 1.363(12)
C46A F46A 1.347(13)
C51 C52 1.320(9)
C52 C53 1.512(9)
C52 H52 0.95
C53 C54 1.528(10)
C53 C55 1.530(11)
C53 C56 1.553(10)
C54 H54A 0.98
C54 H54B 0.98
C54 H54C 0.98
C55 H55A 0.98
C55 H55B 0.98
C55 H55C 0.98
C56 H56A 0.98
C56 H56B 0.98
C56 H56C 0.98
C61 C62 1.426(9)
C61 C66 1.437(8)
C63 C64 1.391(9)
C63 C62 1.392(10)
C63 H63 0.95
C64 C65 1.381(9)
C64 C71 1.521(9)
C65 C66 1.379(8)
C65 H65 0.95
C66 C75 1.560(8)
C62 C67A 1.557(15)
C62 C67 1.604(13)
C67 C69 1.542(12)
C67 C70 1.549(12)
C67 C68 1.558(12)
C68 H68A 0.98
C68 H68B 0.98
C68 H68C 0.98
C69 H69A 0.98
C69 H69B 0.98
C69 H69C 0.98
C70 H70A 0.98
C70 H70B 0.98
C70 H70C 0.98
C67A C69A 1.543(13)
C67A C68A 1.543(14)
C67A C70A 1.550(14)
C68A H68D 0.98
C68A H68E 0.98
C68A H68F 0.98
C69A H69D 0.98
C69A H69E 0.98
C69A H69F 0.98
C70A H70D 0.98
C70A H70E 0.98
C70A H70F 0.98
C71 C74A 1.513(14)
C71 C73 1.523(9)
C71 C73A 1.527(14)
C71 C72A 1.534(14)
C71 C74 1.543(10)
C71 C72 1.548(9)
C72 H72A 0.98
C72 H72B 0.98
C72 H72C 0.98
C73 H73A 0.98
C73 H73B 0.98
C73 H73C 0.98
C74 H74A 0.98
C74 H74B 0.98
C74 H74C 0.98
C72A H72D 0.98
C72A H72E 0.98
C72A H72F 0.98
C73A H73D 0.98
C73A H73E 0.98
C73A H73F 0.98
C74A H74D 0.98
C74A H74E 0.98
C74A H74F 0.98
C75 C78 1.537(8)
C75 C76 1.545(9)
C75 C77 1.551(8)
C76 H76A 0.98
C76 H76B 0.98
C76 H76C 0.98
C77 H77A 0.98
C77 H77B 0.98
C77 H77C 0.98
C78 H78A 0.98
C78 H78B 0.98
C78 H78C 0.98
C81 C82 1.384(9)
C81 C86 1.389(9)
C82 F82 1.347(8)
C82 C83 1.388(9)
C83 F83 1.345(9)
C83 C84 1.367(11)
C84 F84 1.332(8)
C84 C85 1.379(12)
C85 F85 1.337(8)
C85 C86 1.378(10)
C86 F86 1.353(8)
C91 C96 1.383(9)
C91 C92 1.391(8)
C92 F92 1.343(7)
C92 C93 1.389(9)
C93 F93 1.334(8)
C93 C94 1.369(10)
C94 F94 1.345(8)
C94 C95 1.373(10)
C95 F95 1.344(8)
C95 C96 1.382(9)
C96 F96 1.361(7)

loop_
_geom_torsion_atom_site_label_1
_geom_torsion_atom_site_label_2
_geom_torsion_atom_site_label_3
_geom_torsion_atom_site_label_4
_geom_torsion
C81 B2 O2 C7 -64.8(7)
C91 B2 O2 C7 60.8(7)
C51 B2 O2 C7 -179.4(5)
C7 P1 C1 C2 -163.7(9)
C11 P1 C1 C2 -44.7(10)
C7 P1 C1 B1 32.0(5)
C11 P1 C1 B1 150.9(4)
B1 C1 C2 C3 165.8(9)
P1 C1 C2 C3 3.9(17)
C1 C2 C3 C6A -126.4(14)
C1 C2 C3 C4 11.9(17)
C1 C2 C3 C5 141.0(15)
C1 C2 C3 C4A -5.9(18)
C1 C2 C3 C5A 111.5(17)
C1 C2 C3 C6 -106.2(15)
B1 O1 C7 O2 173.0(5)
B1 O1 C7 P1 2.2(6)
B2 O2 C7 O1 -0.2(9)
B2 O2 C7 P1 169.9(4)
C1 P1 C7 O1 -22.7(5)
C11 P1 C7 O1 -148.5(4)
C1 P1 C7 O2 166.7(5)
C11 P1 C7 O2 40.9(6)
C1 P1 C11 C12 -39.7(7)
C7 P1 C11 C12 67.3(7)
C1 P1 C11 C16 124.3(5)
C7 P1 C11 C16 -128.8(5)
C12 C13 C14 C15 6.6(11)
C12 C13 C14 C21 -171.7(7)
C13 C14 C15 C16 -4.8(10)
C21 C14 C15 C16 173.4(6)
C14 C15 C16 C11 -2.7(10)
C14 C15 C16 C25 179.0(6)
C12 C11 C16 C15 8.8(10)
P1 C11 C16 C15 -156.4(5)
C12 C11 C16 C25 -173.1(7)
P1 C11 C16 C25 21.6(9)
C14 C13 C12 C11 -0.6(11)
C14 C13 C12 C17A -167.4(11)
C14 C13 C12 C17 174.6(8)
C16 C11 C12 C13 -7.3(10)
P1 C11 C12 C13 155.5(6)
C16 C11 C12 C17A 155.1(14)
P1 C11 C12 C17A -42.1(17)
C16 C11 C12 C17 178.4(9)
P1 C11 C12 C17 -18.8(12)
C13 C12 C17 C18 -52.6(11)
C11 C12 C17 C18 121.9(9)
C13 C12 C17 C20 -176.5(8)
C11 C12 C17 C20 -2.0(14)
C13 C12 C17 C19 65.1(9)
C11 C12 C17 C19 -120.4(9)
C13 C12 C17A C19A 52.2(17)
C11 C12 C17A C19A -111.6(16)
C13 C12 C17A C18A -71.9(18)
C11 C12 C17A C18A 124.3(17)
C13 C12 C17A C20A 171.7(14)
C11 C12 C17A C20A 8.(2)
C13 C14 C21 C22A 116.2(11)
C15 C14 C21 C22A -62.0(12)
C13 C14 C21 C22 -54.8(10)
C15 C14 C21 C22 127.0(9)
C13 C14 C21 C24 -178.4(8)
C15 C14 C21 C24 3.4(11)
C13 C14 C21 C24A -121.2(10)
C15 C14 C21 C24A 60.6(12)
C13 C14 C21 C23 64.9(9)
C15 C14 C21 C23 -113.2(9)
C13 C14 C21 C23A -6.4(13)
C15 C14 C21 C23A 175.5(11)
C15 C16 C25 C27 98.9(7)
C11 C16 C25 C27 -79.2(8)
C15 C16 C25 C28 -133.9(6)
C11 C16 C25 C28 48.1(9)
C15 C16 C25 C26 -18.4(9)
C11 C16 C25 C26 163.6(7)
C7 O1 B1 C31A -100.8(10)
C7 O1 B1 C1 22.8(7)
C7 O1 B1 C41 149.8(9)
C7 O1 B1 C41A 137.3(9)
C7 O1 B1 C31 -96.6(9)
C2 C1 B1 O1 157.2(7)
P1 C1 B1 O1 -35.9(5)
C2 C1 B1 C31A -84.7(16)
P1 C1 B1 C31A 82.3(14)
C2 C1 B1 C41 33.4(11)
P1 C1 B1 C41 -159.6(7)
C2 C1 B1 C41A 44.2(11)
P1 C1 B1 C41A -148.8(7)
C2 C1 B1 C31 -93.0(14)
P1 C1 B1 C31 74.0(12)
O1 B1 C31 C32 129.(3)
C1 B1 C31 C32 17.(3)
C41 B1 C31 C32 -114.(3)
O1 B1 C31 C36 -58.(3)
C1 B1 C31 C36 -171.(2)
C41 B1 C31 C36 58.(3)
C36 C31 C32 F32 -179.(3)
B1 C31 C32 F32 -6.(5)
C36 C31 C32 C33 6.(4)
B1 C31 C32 C33 179.(2)
F32 C32 C33 F33 1.(4)
C31 C32 C33 F33 176.(3)
F32 C32 C33 C34 -180.(2)
C31 C32 C33 C34 -5.(4)
F33 C33 C34 F34 -1.(3)
C32 C33 C34 F34 180.(2)
F33 C33 C34 C35 180.(2)
C32 C33 C34 C35 1.(3)
F34 C34 C35 F35 1.(4)
C33 C34 C35 F35 180.(2)
F34 C34 C35 C36 -179.(2)
C33 C34 C35 C36 1.(4)
F35 C35 C36 F36 3.(4)
C34 C35 C36 F36 -178.(2)
F35 C35 C36 C31 -177.(3)
C34 C35 C36 C31 2.(5)
C32 C31 C36 F36 175.(3)
B1 C31 C36 F36 1.(4)
C32 C31 C36 C35 -5.(5)
B1 C31 C36 C35 -179.(3)
O1 B1 C41 C42 143.8(19)
C1 B1 C41 C42 -95.(2)
C31 B1 C41 C42 35.(2)
O1 B1 C41 C46 -42.(2)
C1 B1 C41 C46 78.7(19)
C31 B1 C41 C46 -151.5(17)
C46 C41 C42 F42 179.6(19)
B1 C41 C42 F42 -6.(3)
C46 C41 C42 C43 0.(3)
B1 C41 C42 C43 173.9(18)
F42 C42 C43 F43 -1.(3)
C41 C42 C43 F43 179.2(19)
F42 C42 C43 C44 179.5(17)
C41 C42 C43 C44 -1.(3)
F43 C43 C44 F44 0.(2)
C42 C43 C44 F44 179.8(16)
F43 C43 C44 C45 -178.7(15)
C42 C43 C44 C45 1.(2)
F44 C44 C45 F45 -1.(2)
C43 C44 C45 F45 178.1(14)
F44 C44 C45 C46 -179.3(15)
C43 C44 C45 C46 -1.(2)
F45 C45 C46 F46 2.(3)
C44 C45 C46 F46 -178.9(17)
F45 C45 C46 C41 -179.2(18)
C44 C45 C46 C41 0.(3)
C42 C41 C46 F46 179.3(19)
B1 C41 C46 F46 4.(3)
C42 C41 C46 C45 1.(3)
B1 C41 C46 C45 -173.9(16)
O1 B1 C31A C36A -53.(3)
C1 B1 C31A C36A -170.(3)
C41A B1 C31A C36A 64.(3)
O1 B1 C31A C32A 125.(3)
C1 B1 C31A C32A 8.(4)
C41A B1 C31A C32A -118.(3)
C36A C31A C32A F32A -179.(3)
B1 C31A C32A F32A 3.(5)
C36A C31A C32A C33A -5.(5)
B1 C31A C32A C33A 177.(2)
F32A C32A C33A F33A -2.(4)
C31A C32A C33A F33A -177.(3)
F32A C32A C33A C34A -180.(3)
C31A C32A C33A C34A 5.(5)
F33A C33A C34A F34A 2.(3)
C32A C33A C34A F34A 180.(2)
F33A C33A C34A C35A 179.(2)
C32A C33A C34A C35A -4.(4)
F34A C34A C35A F35A -2.(4)
C33A C34A C35A F35A -179.(2)
F34A C34A C35A C36A 178.(3)
C33A C34A C35A C36A 1.(4)
C32A C31A C36A F36A -180.(4)
B1 C31A C36A F36A -1.(5)
C32A C31A C36A C35A 2.(6)
B1 C31A C36A C35A -180.(3)
F35A C35A C36A F36A 2.(5)
C34A C35A C36A F36A -179.(3)
F35A C35A C36A C31A 180.(3)
C34A C35A C36A C31A 0.(5)
O1 B1 C41A C42A 142.2(19)
C31A B1 C41A C42A 25.(3)
C1 B1 C41A C42A -105.(2)
O1 B1 C41A C46A -36.(2)
C31A B1 C41A C46A -154.(2)
C1 B1 C41A C46A 76.(2)
C46A C41A C42A F42A -174.(2)
B1 C41A C42A F42A 7.(3)
C46A C41A C42A C43A 1.(3)
B1 C41A C42A C43A -177.8(19)
F42A C42A C43A F43A -6.(3)
C41A C42A C43A F43A 179.(2)
F42A C42A C43A C44A 175.4(19)
C41A C42A C43A C44A 0.(3)
F43A C43A C44A F44A 1.(3)
C42A C43A C44A F44A 178.8(18)
F43A C43A C44A C45A -177.8(19)
C42A C43A C44A C45A 0.(3)
F44A C44A C45A F45A 4.(3)
C43A C44A C45A F45A -177.9(18)
F44A C44A C45A C46A 178.8(17)
C43A C44A C45A C46A -3.(3)
F45A C45A C46A F46A -5.(3)
C44A C45A C46A F46A -180.(2)
F45A C45A C46A C41A 180.(2)
C44A C45A C46A C41A 5.(3)
C42A C41A C46A F46A -179.(2)
B1 C41A C46A F46A 0.(3)
C42A C41A C46A C45A -3.(3)
B1 C41A C46A C45A 175.3(19)
O2 B2 C51 C52 -151.9(6)
C81 B2 C51 C52 90.5(7)
C91 B2 C51 C52 -36.5(8)
O2 B2 C51 P2 31.7(6)
C81 B2 C51 P2 -85.9(5)
C91 B2 C51 P2 147.1(4)
C61 P2 C51 C52 -6.3(9)
C61 P2 C51 B2 169.5(4)
B2 C51 C52 C53 -170.4(8)
P2 C51 C52 C53 5.0(14)
C51 C52 C53 C54 4.9(14)
C51 C52 C53 C55 -117.4(10)
C51 C52 C53 C56 125.6(10)
C51 P2 C61 C62 -84.9(7)
C51 P2 C61 C66 92.2(6)
C62 C63 C64 C65 2.4(11)
C62 C63 C64 C71 179.7(7)
C63 C64 C65 C66 -4.0(10)
C71 C64 C65 C66 178.7(6)
C64 C65 C66 C61 0.2(10)
C64 C65 C66 C75 179.1(6)
C62 C61 C66 C65 5.5(10)
P2 C61 C66 C65 -171.6(5)
C62 C61 C66 C75 -173.4(6)
P2 C61 C66 C75 9.6(9)
C64 C63 C62 C61 2.9(12)
C64 C63 C62 C67A 174.7(12)
C64 C63 C62 C67 -166.0(10)
C66 C61 C62 C63 -6.9(11)
P2 C61 C62 C63 170.1(6)
C66 C61 C62 C67A -177.5(13)
P2 C61 C62 C67A -0.5(16)
C66 C61 C62 C67 161.6(10)
P2 C61 C62 C67 -21.3(12)
C63 C62 C67 C69 111.0(11)
C61 C62 C67 C69 -57.3(14)
C63 C62 C67 C70 -124.5(10)
C61 C62 C67 C70 67.3(12)
C63 C62 C67 C68 -9.0(13)
C61 C62 C67 C68 -177.2(8)
C63 C62 C67A C69A -122.7(14)
C61 C62 C67A C69A 48.(2)
C63 C62 C67A C68A 111.4(13)
C61 C62 C67A C68A -77.8(17)
C63 C62 C67A C70A -0.8(16)
C61 C62 C67A C70A 170.0(14)
C65 C64 C71 C74A -2.5(15)
C63 C64 C71 C74A -179.7(14)
C65 C64 C71 C73 -172.9(7)
C63 C64 C71 C73 9.9(10)
C65 C64 C71 C73A 122.6(12)
C63 C64 C71 C73A -54.6(13)
C65 C64 C71 C72A -123.6(12)
C63 C64 C71 C72A 59.2(13)
C65 C64 C71 C74 -49.7(9)
C63 C64 C71 C74 133.1(8)
C65 C64 C71 C72 66.7(8)
C63 C64 C71 C72 -110.5(8)
C65 C66 C75 C78 1.9(8)
C61 C66 C75 C78 -179.2(6)
C65 C66 C75 C76 -114.3(6)
C61 C66 C75 C76 64.5(8)
C65 C66 C75 C77 119.0(6)
C61 C66 C75 C77 -62.1(8)
O2 B2 C81 C82 -11.1(9)
C91 B2 C81 C82 -131.9(6)
C51 B2 C81 C82 102.3(7)
O2 B2 C81 C86 173.1(5)
C91 B2 C81 C86 52.3(8)
C51 B2 C81 C86 -73.5(7)
C86 C81 C82 F82 177.1(6)
B2 C81 C82 F82 1.0(10)
C86 C81 C82 C83 -3.6(10)
B2 C81 C82 C83 -179.7(6)
F82 C82 C83 F83 1.3(10)
C81 C82 C83 F83 -178.1(6)
F82 C82 C83 C84 -179.0(6)
C81 C82 C83 C84 1.6(11)
F83 C83 C84 F84 1.3(11)
C82 C83 C84 F84 -178.4(7)
F83 C83 C84 C85 -179.1(7)
C82 C83 C84 C85 1.2(11)
F84 C84 C85 F85 -0.4(11)
C83 C84 C85 F85 -180.0(6)
F84 C84 C85 C86 177.9(6)
C83 C84 C85 C86 -1.7(11)
F85 C85 C86 F86 -0.9(9)
C84 C85 C86 F86 -179.3(6)
F85 C85 C86 C81 177.7(6)
C84 C85 C86 C81 -0.7(11)
C82 C81 C86 F86 -178.3(6)
B2 C81 C86 F86 -1.9(9)
C82 C81 C86 C85 3.2(9)
B2 C81 C86 C85 179.5(6)
O2 B2 C91 C96 68.5(7)
C81 B2 C91 C96 -168.3(6)
C51 B2 C91 C96 -45.8(8)
O2 B2 C91 C92 -106.4(7)
C81 B2 C91 C92 16.8(9)
C51 B2 C91 C92 139.3(6)
C96 C91 C92 F92 -177.0(6)
B2 C91 C92 F92 -1.7(10)
C96 C91 C92 C93 -0.8(10)
B2 C91 C92 C93 174.5(6)
F92 C92 C93 F93 -1.7(10)
C91 C92 C93 F93 -178.1(6)
F92 C92 C93 C94 176.6(6)
C91 C92 C93 C94 0.1(11)
F93 C93 C94 F94 0.5(11)
C92 C93 C94 F94 -177.8(6)
F93 C93 C94 C95 178.9(7)
C92 C93 C94 C95 0.7(12)
F94 C94 C95 F95 -0.5(12)
C93 C94 C95 F95 -178.9(7)
F94 C94 C95 C96 177.7(7)
C93 C94 C95 C96 -0.8(12)
F95 C95 C96 F96 -0.9(10)
C94 C95 C96 F96 -179.0(7)
F95 C95 C96 C91 178.2(7)
C94 C95 C96 C91 0.1(12)
C92 C91 C96 F96 179.7(6)
B2 C91 C96 F96 4.2(10)
C92 C91 C96 C95 0.6(10)
B2 C91 C96 C95 -174.8(7)

loop_
_platon_squeeze_void_nr
_platon_squeeze_void_average_x
_platon_squeeze_void_average_y
_platon_squeeze_void_average_z
_platon_squeeze_void_volume
_platon_squeeze_void_count_electrons
_platon_squeeze_void_content
1 0.000 -0.499 0.000 525 140 ' '
